data_2217447
loop_
_publ_author_name
'Li-Ping Zhang'
'Lin-Juan Wei'
'Ming-Qing Chen'

_publ_section_title
;1-[(Diethylaminocarbonyl)methyl]-2-[hydroxy(6-methoxyquinolin-4-yl)methyl]-5-vinyl-1-azoniabicyclo[2.2.2]octane
 chloride monohydrate
;
_journal_coeditor_code CI2541
_journal_issue 2
_journal_name_full 'Acta Crystallographica Section E'
_journal_page_first o518
_journal_page_last o518
_journal_paper_doi 10.1107/S1600536807068444
_journal_volume 64
_journal_year 2008
_chemical_formula_iupac 'C26 H36 N3 O3 +, Cl -, H2 O'
_chemical_formula_moiety 'C26 H36 N3 O3 +, Cl -, H2 O'
_chemical_formula_sum 'C26 H38 Cl N3 O4'
_chemical_formula_weight 492.04
_chemical_name_systematic
;
1-[(Diethylaminocarbonyl)methyl]-2-[hydroxy(6-methoxyquinolin-4-yl)methyl]-
5-vinyl-1-azoniabicyclo[2.2.2]octane chloride monohydrate
;
_space_group_IT_number 19
_symmetry_cell_setting orthorhombic
_symmetry_space_group_name_Hall 'P 2ac 2ab'
_symmetry_space_group_name_H-M 'P 21 21 21'
_atom_sites_solution_hydrogens geom
_atom_sites_solution_primary direct
_atom_sites_solution_secondary difmap
_cell_angle_alpha 90.00
_cell_angle_beta 90.00
_cell_angle_gamma 90.00
_cell_formula_units_Z 4
_cell_length_a 8.2213(12)
_cell_length_b 17.441(3)
_cell_length_c 18.161(3)
_cell_measurement_reflns_used 2754
_cell_measurement_temperature 292
_cell_measurement_theta_max 21.74
_cell_measurement_theta_min 2.34
_cell_volume 2604.1(7)
_computing_cell_refinement 'SAINT (Bruker, 1999)'
_computing_data_collection 'SMART (Bruker, 1998)'
_computing_data_reduction 'SAINT (Bruker, 1999)'
_computing_molecular_graphics 'SHELXTL (Bruker, 1999)'
_computing_publication_material 'SHELXL97 (Sheldrick, 2008)'
_computing_structure_refinement 'SHELXL97 (Sheldrick, 2008)'
_computing_structure_solution 'SHELXS97 (Sheldrick, 2008)'
_diffrn_ambient_temperature 292
_diffrn_measured_fraction_theta_full 0.997
_diffrn_measured_fraction_theta_max 0.997
_diffrn_measurement_device_type 'Bruker SMART CCD area-detector'
_diffrn_measurement_method '\f and \w'
_diffrn_radiation_monochromator graphite
_diffrn_radiation_source 'fine-focus sealed tube'
_diffrn_radiation_type MoK\a
_diffrn_radiation_wavelength 0.71073
_diffrn_reflns_av_R_equivalents 0.0615
_diffrn_reflns_av_sigmaI/netI 0.0805
_diffrn_reflns_limit_h_max 10
_diffrn_reflns_limit_h_min -6
_diffrn_reflns_limit_k_max 21
_diffrn_reflns_limit_k_min -21
_diffrn_reflns_limit_l_max 22
_diffrn_reflns_limit_l_min -19
_diffrn_reflns_number 15334
_diffrn_reflns_theta_full 26.46
_diffrn_reflns_theta_max 26.46
_diffrn_reflns_theta_min 1.62
_diffrn_standards_number 0
_exptl_absorpt_coefficient_mu 0.183
_exptl_absorpt_correction_T_max 0.973
_exptl_absorpt_correction_T_min 0.938
_exptl_absorpt_correction_type multi-scan
_exptl_absorpt_process_details '(SADABS; Sheldrick, 1996)'
_exptl_crystal_colour colourless
_exptl_crystal_density_diffrn 1.255
_exptl_crystal_density_method 'not measured'
_exptl_crystal_description Block
_exptl_crystal_F_000 1056
_exptl_crystal_size_max 0.24
_exptl_crystal_size_mid 0.20
_exptl_crystal_size_min 0.16
_refine_diff_density_max 0.150
_refine_diff_density_min -0.180
_refine_ls_abs_structure_details 'Flack (1983), 2317 Friedel pairs'
_refine_ls_abs_structure_Flack 0.14(9)
_refine_ls_extinction_method none
_refine_ls_goodness_of_fit_ref 0.995
_refine_ls_hydrogen_treatment constr
_refine_ls_matrix_type full
_refine_ls_number_parameters 311
_refine_ls_number_reflns 5361
_refine_ls_number_restraints 0
_refine_ls_restrained_S_all 0.995
_refine_ls_R_factor_all 0.1105
_refine_ls_R_factor_gt 0.0481
_refine_ls_shift/su_max 0.001
_refine_ls_shift/su_mean 0.000
_refine_ls_structure_factor_coef Fsqd
_refine_ls_weighting_details 'calc w=1/[\s^2^(Fo^2^)+(0.0381P)^2^+0.4431P] where P=(Fo^2^+2Fc^2^)/3'
_refine_ls_weighting_scheme calc
_refine_ls_wR_factor_gt 0.0867
_refine_ls_wR_factor_ref 0.1109
_reflns_number_gt 3043
_reflns_number_total 5361
_reflns_threshold_expression I>2\s(I)
_cod_data_source_file ci2541.cif
_cod_data_source_block I
_cod_depositor_comments
;
The following automatic conversions were performed:
'_symmetry_cell_setting' value 'Orthorhombic' changed to 'orthorhombic'
according to '/home/saulius/struct/CIF-dictionaries/cif_core.dic'
dictionary named 'cif_core.dic' version 2.4.1 from 2010-06-29.

Automatic conversion script
Id: cif_fix_enum 1527 2010-12-29 10:47:43Z saulius 

The following automatic conversions were performed:

'_symmetry_cell_setting' value 'Orthorhombic' changed to
'orthorhombic' according to
/home/saulius/struct/CIF-dictionaries/cif_core.dic dictionary named
'cif_core.dic' version 2.4.1 from 2010-06-29.

Automatic conversion script
Id: cif_fix_values 1715 2011-07-08 13:25:40Z adriana 
;
_cod_original_cell_volume 2604.0(7)
_cod_database_code 2217447
_cod_database_fobs_code 2217447

loop_
_symmetry_equiv_pos_as_xyz
'x, y, z'
'-x+1/2, -y, z+1/2'
'-x, y+1/2, -z+1/2'
'x+1/2, -y+1/2, -z'

loop_
_atom_site_type_symbol
_atom_site_label
_atom_site_fract_x
_atom_site_fract_y
_atom_site_fract_z
_atom_site_U_iso_or_equiv
_atom_site_adp_type
_atom_site_calc_flag
_atom_site_refinement_flags
_atom_site_occupancy
O O1 0.3225(4) 0.93582(15) 0.56437(14) 0.0753(8) Uani d . 1
O O2 0.4216(3) 0.66267(12) 0.82251(11) 0.0479(6) Uani d . 1
H H2 0.3525 0.6737 0.8533 0.072 Uiso calc R 1
O O3 0.5222(3) 0.90203(12) 0.78329(11) 0.0526(6) Uani d . 1
N N2 0.6959(3) 0.76896(13) 0.82281(11) 0.0354(6) Uani d . 1
N N3 0.4329(4) 0.92548(14) 0.89798(14) 0.0464(7) Uani d . 1
C C1 0.3147(4) 0.73809(18) 0.63577(14) 0.0376(7) Uani d . 1
C C2 0.3419(4) 0.81809(18) 0.63353(16) 0.0410(8) Uani d . 1
H H2A 0.3878 0.8426 0.6739 0.049 Uiso calc R 1
C C3 0.3012(5) 0.8596(2) 0.57254(18) 0.0539(9) Uani d . 1
C C4 0.2293(5) 0.8234(2) 0.51162(18) 0.0663(12) Uani d . 1
H H4 0.2016 0.8523 0.4705 0.080 Uiso calc R 1
C C5 0.2000(5) 0.7482(3) 0.51186(17) 0.0637(10) Uani d . 1
H H5 0.1515 0.7254 0.4711 0.076 Uiso calc R 1
C C6 0.2417(4) 0.7029(2) 0.57315(17) 0.0470(9) Uani d . 1
N N1 0.2080(4) 0.62659(18) 0.56833(16) 0.0588(8) Uani d . 1
C C7 0.2426(4) 0.5857(2) 0.6256(2) 0.0548(10) Uani d . 1
H H7 0.2206 0.5335 0.6232 0.066 Uiso calc R 1
C C8 0.3111(4) 0.61412(19) 0.69128(17) 0.0474(8) Uani d . 1
H H8 0.3299 0.5814 0.7308 0.057 Uiso calc R 1
C C9 0.3497(4) 0.69032(18) 0.69654(15) 0.0363(8) Uani d . 1
C C10 0.4145(7) 0.9754(2) 0.6174(3) 0.1019(17) Uani d . 1
H H10A 0.5159 0.9494 0.6250 0.153 Uiso calc R 1
H H10B 0.3552 0.9773 0.6629 0.153 Uiso calc R 1
H H10C 0.4351 1.0267 0.6005 0.153 Uiso calc R 1
C C11 0.4261(4) 0.72014(16) 0.76742(14) 0.0328(7) Uani d . 1
H H11 0.3644 0.7648 0.7845 0.039 Uiso calc R 1
C C12 0.6021(3) 0.74435(18) 0.75294(13) 0.0320(7) Uani d . 1
H H12 0.5983 0.7890 0.7202 0.038 Uiso calc R 1
C C13 0.7026(4) 0.68341(19) 0.71416(16) 0.0414(8) Uani d . 1
H H13A 0.6918 0.6892 0.6613 0.050 Uiso calc R 1
H H13B 0.6632 0.6329 0.7276 0.050 Uiso calc R 1
C C14 0.8815(4) 0.6912(2) 0.73606(18) 0.0486(9) Uani d . 1
H H14 0.9506 0.6614 0.7027 0.058 Uiso calc R 1
C C15 0.9306(4) 0.7755(2) 0.73507(17) 0.0527(9) Uani d . 1
H H15 1.0470 0.7775 0.7466 0.063 Uiso calc R 1
C C16 0.8411(4) 0.81627(19) 0.79803(16) 0.0440(8) Uani d . 1
H H16A 0.9148 0.8237 0.8391 0.053 Uiso calc R 1
H H16B 0.8045 0.8663 0.7815 0.053 Uiso calc R 1
C C19 0.8954(5) 0.6608(2) 0.81431(18) 0.0571(10) Uani d . 1
H H19A 1.0031 0.6715 0.8336 0.069 Uiso calc R 1
H H19B 0.8793 0.6057 0.8146 0.069 Uiso calc R 1
C C20 0.7671(4) 0.69938(17) 0.86258(16) 0.0464(9) Uani d . 1
H H20A 0.8160 0.7155 0.9087 0.056 Uiso calc R 1
H H20B 0.6810 0.6631 0.8737 0.056 Uiso calc R 1
C C17 0.9092(5) 0.8107(3) 0.6606(2) 0.0611(11) Uani d . 1
H H17 0.9496 0.7822 0.6214 0.073 Uiso calc R 1
C C18 0.8428(6) 0.8751(3) 0.6433(2) 0.0897(15) Uani d . 1
H H18A 0.7999 0.9065 0.6799 0.108 Uiso calc R 1
H H18B 0.8377 0.8902 0.5943 0.108 Uiso calc R 1
C C21 0.5994(4) 0.81309(17) 0.87826(14) 0.0370(7) Uani d . 1
H H21A 0.6714 0.8280 0.9181 0.044 Uiso calc R 1
H H21B 0.5172 0.7794 0.8988 0.044 Uiso calc R 1
C C22 0.5158(4) 0.88459(17) 0.84909(17) 0.0388(8) Uani d . 1
C C23 0.3385(5) 0.9913(2) 0.8714(2) 0.0639(11) Uani d . 1
H H23A 0.3963 1.0152 0.8309 0.077 Uiso calc R 1
H H23B 0.3297 1.0288 0.9107 0.077 Uiso calc R 1
C C24 0.1710(6) 0.9696(3) 0.8462(3) 0.116(2) Uani d . 1
H H24A 0.1116 0.9479 0.8866 0.174 Uiso calc R 1
H H24B 0.1788 0.9327 0.8071 0.174 Uiso calc R 1
H H24C 0.1154 1.0145 0.8287 0.174 Uiso calc R 1
C C25 0.4319(5) 0.9119(2) 0.97795(17) 0.0571(10) Uani d . 1
H H25A 0.4590 0.8587 0.9874 0.069 Uiso calc R 1
H H25B 0.3233 0.9210 0.9968 0.069 Uiso calc R 1
C C26 0.5499(6) 0.9624(2) 1.0182(2) 0.0776(14) Uani d . 1
H H26A 0.5298 1.0150 1.0056 0.116 Uiso calc R 1
H H26B 0.6589 0.9489 1.0044 0.116 Uiso calc R 1
H H26C 0.5365 0.9556 1.0703 0.116 Uiso calc R 1
Cl Cl1 0.19903(11) 0.74211(6) 0.93207(4) 0.0619(3) Uani d . 1
O O4 0.9536(5) 0.8684(2) -0.01438(18) 0.1224(12) Uani d . 1

loop_
_atom_site_aniso_label
_atom_site_aniso_U_11
_atom_site_aniso_U_22
_atom_site_aniso_U_33
_atom_site_aniso_U_12
_atom_site_aniso_U_13
_atom_site_aniso_U_23
O1 0.102(2) 0.0584(17) 0.0655(16) 0.0077(16) -0.0188(19) 0.0180(14)
O2 0.0541(17) 0.0496(14) 0.0399(12) -0.0007(12) 0.0049(12) 0.0114(11)
O3 0.0734(18) 0.0461(14) 0.0383(13) 0.0105(13) 0.0025(13) 0.0030(11)
N2 0.0321(14) 0.0401(15) 0.0341(12) 0.0020(13) 0.0009(13) -0.0032(11)
N3 0.055(2) 0.0343(16) 0.0500(16) 0.0071(15) 0.0124(15) -0.0005(12)
C1 0.0311(17) 0.048(2) 0.0341(15) 0.0033(17) 0.0008(15) -0.0072(15)
C2 0.040(2) 0.049(2) 0.0342(17) 0.0088(17) -0.0035(16) 0.0010(15)
C3 0.060(2) 0.055(2) 0.046(2) 0.012(2) -0.001(2) 0.0022(18)
C4 0.082(3) 0.078(3) 0.0381(19) 0.016(3) -0.009(2) 0.005(2)
C5 0.073(3) 0.080(3) 0.0382(18) 0.009(3) -0.015(2) -0.009(2)
C6 0.044(2) 0.055(2) 0.0419(19) 0.0060(17) -0.0009(17) -0.0078(17)
N1 0.0565(19) 0.065(2) 0.0547(18) 0.0069(17) -0.0075(18) -0.0142(17)
C7 0.045(2) 0.050(2) 0.069(2) -0.0047(18) -0.001(2) -0.020(2)
C8 0.0370(19) 0.051(2) 0.054(2) -0.0063(18) 0.0021(18) -0.0017(16)
C9 0.0263(18) 0.0421(19) 0.0403(17) -0.0032(15) 0.0043(15) -0.0049(15)
C10 0.146(5) 0.049(3) 0.111(4) -0.002(3) -0.038(4) 0.019(3)
C11 0.0324(18) 0.0349(17) 0.0310(15) 0.0007(14) 0.0006(14) 0.0008(13)
C12 0.0288(16) 0.0425(18) 0.0247(13) 0.0041(15) -0.0030(13) -0.0017(13)
C13 0.0324(18) 0.051(2) 0.0407(17) 0.0089(18) -0.0004(17) -0.0122(15)
C14 0.032(2) 0.062(2) 0.051(2) 0.0098(18) -0.0014(17) -0.0197(18)
C15 0.0279(19) 0.073(3) 0.057(2) -0.0010(19) 0.0005(18) -0.0126(19)
C16 0.034(2) 0.053(2) 0.0451(18) -0.0070(17) -0.0019(17) -0.0046(16)
C19 0.048(2) 0.058(2) 0.065(2) 0.0162(19) -0.016(2) -0.0141(19)
C20 0.052(2) 0.044(2) 0.0426(18) 0.0094(17) -0.0153(18) -0.0010(15)
C17 0.043(2) 0.086(3) 0.054(2) -0.013(2) 0.014(2) -0.004(2)
C18 0.110(4) 0.095(4) 0.064(3) -0.020(3) 0.022(3) 0.009(3)
C21 0.0422(19) 0.0399(18) 0.0288(14) 0.0031(16) -0.0018(15) -0.0058(14)
C22 0.040(2) 0.0332(18) 0.0427(19) -0.0022(16) -0.0007(16) -0.0042(15)
C23 0.075(3) 0.040(2) 0.077(3) 0.020(2) 0.010(2) 0.0034(19)
C24 0.057(3) 0.106(4) 0.186(6) 0.015(3) 0.008(4) 0.059(4)
C25 0.076(3) 0.051(2) 0.0440(19) 0.003(2) 0.023(2) -0.0046(17)
C26 0.117(4) 0.061(3) 0.055(2) -0.019(3) -0.001(3) -0.0084(19)
Cl1 0.0504(5) 0.0839(7) 0.0515(5) -0.0123(5) 0.0083(5) -0.0087(5)
O4 0.128(3) 0.127(3) 0.113(2) -0.002(2) 0.014(2) -0.004(2)

loop_
_atom_type_symbol
_atom_type_description
_atom_type_scat_dispersion_real
_atom_type_scat_dispersion_imag
_atom_type_scat_source
C C 0.0033 0.0016 'International Tables Vol C Tables 4.2.6.8 and 6.1.1.4'
H H 0.0000 0.0000 'International Tables Vol C Tables 4.2.6.8 and 6.1.1.4'
N N 0.0061 0.0033 'International Tables Vol C Tables 4.2.6.8 and 6.1.1.4'
O O 0.0106 0.0060 'International Tables Vol C Tables 4.2.6.8 and 6.1.1.4'
Cl Cl 0.1484 0.1585 'International Tables Vol C Tables 4.2.6.8 and 6.1.1.4'

loop_
_geom_angle_atom_site_label_1
_geom_angle_atom_site_label_2
_geom_angle_atom_site_label_3
_geom_angle
C3 O1 C10 118.6(3)
C11 O2 H2 109.5
C21 N2 C16 109.7(2)
C21 N2 C20 107.1(2)
C16 N2 C20 105.7(2)
C21 N2 C12 115.5(2)
C16 N2 C12 107.4(2)
C20 N2 C12 111.0(2)
C22 N3 C23 118.2(3)
C22 N3 C25 125.2(3)
C23 N3 C25 116.6(3)
C9 C1 C2 124.9(3)
C9 C1 C6 117.1(3)
C2 C1 C6 117.9(3)
C3 C2 C1 120.6(3)
C3 C2 H2A 119.7
C1 C2 H2A 119.7
O1 C3 C2 125.5(3)
O1 C3 C4 114.3(3)
C2 C3 C4 120.2(3)
C5 C4 C3 121.1(3)
C5 C4 H4 119.5
C3 C4 H4 119.5
C4 C5 C6 120.7(3)
C4 C5 H5 119.6
C6 C5 H5 119.6
N1 C6 C5 116.6(3)
N1 C6 C1 123.9(3)
C5 C6 C1 119.5(3)
C7 N1 C6 116.3(3)
N1 C7 C8 125.1(3)
N1 C7 H7 117.5
C8 C7 H7 117.5
C9 C8 C7 119.5(3)
C9 C8 H8 120.2
C7 C8 H8 120.2
C8 C9 C1 118.1(3)
C8 C9 C11 119.1(3)
C1 C9 C11 122.9(3)
O1 C10 H10A 109.5
O1 C10 H10B 109.5
H10A C10 H10B 109.5
O1 C10 H10C 109.5
H10A C10 H10C 109.5
H10B C10 H10C 109.5
O2 C11 C9 110.1(2)
O2 C11 C12 110.0(2)
C9 C11 C12 109.8(2)
O2 C11 H11 109.0
C9 C11 H11 109.0
C12 C11 H11 109.0
C13 C12 C11 113.6(3)
C13 C12 N2 107.7(2)
C11 C12 N2 114.0(2)
C13 C12 H12 107.0
C11 C12 H12 107.0
N2 C12 H12 107.0
C12 C13 C14 109.9(2)
C12 C13 H13A 109.7
C14 C13 H13A 109.7
C12 C13 H13B 109.7
C14 C13 H13B 109.7
H13A C13 H13B 108.2
C19 C14 C15 109.1(3)
C19 C14 C13 106.5(3)
C15 C14 C13 109.7(3)
C19 C14 H14 110.5
C15 C14 H14 110.5
C13 C14 H14 110.5
C17 C15 C14 112.1(3)
C17 C15 C16 115.2(3)
C14 C15 C16 108.2(3)
C17 C15 H15 107.0
C14 C15 H15 107.0
C16 C15 H15 107.0
N2 C16 C15 110.2(3)
N2 C16 H16A 109.6
C15 C16 H16A 109.6
N2 C16 H16B 109.6
C15 C16 H16B 109.6
H16A C16 H16B 108.1
C14 C19 C20 109.3(3)
C14 C19 H19A 109.8
C20 C19 H19A 109.8
C14 C19 H19B 109.8
C20 C19 H19B 109.8
H19A C19 H19B 108.3
C19 C20 N2 110.0(2)
C19 C20 H20A 109.7
N2 C20 H20A 109.7
C19 C20 H20B 109.7
N2 C20 H20B 109.7
H20A C20 H20B 108.2
C18 C17 C15 129.0(4)
C18 C17 H17 115.5
C15 C17 H17 115.5
C17 C18 H18A 120.0
C17 C18 H18B 120.0
H18A C18 H18B 120.0
N2 C21 C22 115.3(2)
N2 C21 H21A 108.4
C22 C21 H21A 108.4
N2 C21 H21B 108.4
C22 C21 H21B 108.4
H21A C21 H21B 107.5
O3 C22 N3 122.5(3)
O3 C22 C21 121.4(3)
N3 C22 C21 116.1(3)
N3 C23 C24 112.9(3)
N3 C23 H23A 109.0
C24 C23 H23A 109.0
N3 C23 H23B 109.0
C24 C23 H23B 109.0
H23A C23 H23B 107.8
C23 C24 H24A 109.5
C23 C24 H24B 109.5
H24A C24 H24B 109.5
C23 C24 H24C 109.5
H24A C24 H24C 109.5
H24B C24 H24C 109.5
N3 C25 C26 112.5(3)
N3 C25 H25A 109.1
C26 C25 H25A 109.1
N3 C25 H25B 109.1
C26 C25 H25B 109.1
H25A C25 H25B 107.8
C25 C26 H26A 109.5
C25 C26 H26B 109.5
H26A C26 H26B 109.5
C25 C26 H26C 109.5
H26A C26 H26C 109.5
H26B C26 H26C 109.5

loop_
_geom_bond_atom_site_label_1
_geom_bond_atom_site_label_2
_geom_bond_distance
O1 C3 1.349(4)
O1 C10 1.406(5)
O2 C11 1.417(3)
O2 H2 0.82
O3 C22 1.234(3)
N2 C21 1.495(3)
N2 C16 1.519(4)
N2 C20 1.529(4)
N2 C12 1.546(3)
N3 C22 1.327(4)
N3 C23 1.468(4)
N3 C25 1.472(4)
C1 C9 1.412(4)
C1 C2 1.414(4)
C1 C6 1.425(4)
C2 C3 1.365(4)
C2 H2A 0.93
C3 C4 1.405(5)
C4 C5 1.333(5)
C4 H4 0.93
C5 C6 1.407(5)
C5 H5 0.93
C6 N1 1.363(4)
N1 C7 1.293(4)
C7 C8 1.409(4)
C7 H7 0.93
C8 C9 1.370(4)
C8 H8 0.93
C9 C11 1.524(4)
C10 H10A 0.96
C10 H10B 0.96
C10 H10C 0.96
C11 C12 1.530(4)
C11 H11 0.98
C12 C13 1.519(4)
C12 H12 0.98
C13 C14 1.529(4)
C13 H13A 0.97
C13 H13B 0.97
C14 C19 1.521(5)
C14 C15 1.525(5)
C14 H14 0.98
C15 C17 1.496(5)
C15 C16 1.535(4)
C15 H15 0.98
C16 H16A 0.97
C16 H16B 0.97
C19 C20 1.528(4)
C19 H19A 0.97
C19 H19B 0.97
C20 H20A 0.97
C20 H20B 0.97
C17 C18 1.287(5)
C17 H17 0.93
C18 H18A 0.93
C18 H18B 0.93
C21 C22 1.519(4)
C21 H21A 0.97
C21 H21B 0.97
C23 C24 1.500(6)
C23 H23A 0.97
C23 H23B 0.97
C24 H24A 0.96
C24 H24B 0.96
C24 H24C 0.96
C25 C26 1.500(5)
C25 H25A 0.97
C25 H25B 0.97
C26 H26A 0.96
C26 H26B 0.96
C26 H26C 0.96

loop_
_geom_hbond_atom_site_label_D
_geom_hbond_atom_site_label_H
_geom_hbond_atom_site_label_A
_geom_hbond_site_symmetry_A
_geom_hbond_distance_DH
_geom_hbond_distance_HA
_geom_hbond_distance_DA
_geom_hbond_angle_DHA
O2 H2 Cl1 . 0.82 2.25 3.038(2) 161
C19 H19A Cl1 1_655 0.97 2.70 3.580(4) 150
C20 H20B O2 . 0.97 2.33 3.001(4) 126
C21 H21B Cl1 . 0.97 2.76 3.650(3) 152
C21 H21B O2 . 0.97 2.58 3.169(4) 119

loop_
_geom_torsion_atom_site_label_1
_geom_torsion_atom_site_label_2
_geom_torsion_atom_site_label_3
_geom_torsion_atom_site_label_4
_geom_torsion
C9 C1 C2 C3 -178.8(3)
C6 C1 C2 C3 -1.0(5)
C10 O1 C3 C2 9.8(6)
C10 O1 C3 C4 -170.9(4)
C1 C2 C3 O1 -179.6(3)
C1 C2 C3 C4 1.0(5)
O1 C3 C4 C5 -179.7(4)
C2 C3 C4 C5 -0.3(6)
C3 C4 C5 C6 -0.5(6)
C4 C5 C6 N1 -179.7(4)
C4 C5 C6 C1 0.5(5)
C9 C1 C6 N1 -1.6(5)
C2 C1 C6 N1 -179.6(3)
C9 C1 C6 C5 178.2(3)
C2 C1 C6 C5 0.2(4)
C5 C6 N1 C7 -178.2(3)
C1 C6 N1 C7 1.6(5)
C6 N1 C7 C8 0.1(5)
N1 C7 C8 C9 -1.8(5)
C7 C8 C9 C1 1.7(5)
C7 C8 C9 C11 -179.1(3)
C2 C1 C9 C8 177.7(3)
C6 C1 C9 C8 -0.1(4)
C2 C1 C9 C11 -1.5(5)
C6 C1 C9 C11 -179.4(3)
C8 C9 C11 O2 -9.1(4)
C1 C9 C11 O2 170.2(3)
C8 C9 C11 C12 112.2(3)
C1 C9 C11 C12 -68.6(4)
O2 C11 C12 C13 70.3(3)
C9 C11 C12 C13 -51.0(3)
O2 C11 C12 N2 -53.6(3)
C9 C11 C12 N2 -175.0(2)
C21 N2 C12 C13 -164.9(2)
C16 N2 C12 C13 72.3(3)
C20 N2 C12 C13 -42.8(3)
C21 N2 C12 C11 -37.8(3)
C16 N2 C12 C11 -160.6(2)
C20 N2 C12 C11 84.3(3)
C11 C12 C13 C14 -150.9(3)
N2 C12 C13 C14 -23.6(3)
C12 C13 C14 C19 74.2(3)
C12 C13 C14 C15 -43.7(4)
C19 C14 C15 C17 -176.2(3)
C13 C14 C15 C17 -59.8(4)
C19 C14 C15 C16 -48.0(3)
C13 C14 C15 C16 68.3(3)
C21 N2 C16 C15 -173.8(2)
C20 N2 C16 C15 71.1(3)
C12 N2 C16 C15 -47.5(3)
C17 C15 C16 N2 107.2(3)
C14 C15 C16 N2 -19.1(3)
C15 C14 C19 C20 67.4(4)
C13 C14 C19 C20 -50.9(4)
C14 C19 C20 N2 -14.0(4)
C21 N2 C20 C19 -168.1(3)
C16 N2 C20 C19 -51.2(3)
C12 N2 C20 C19 64.9(3)
C14 C15 C17 C18 133.4(5)
C16 C15 C17 C18 9.1(6)
C16 N2 C21 C22 66.6(3)
C20 N2 C21 C22 -179.1(3)
C12 N2 C21 C22 -55.0(3)
C23 N3 C22 O3 3.5(5)
C25 N3 C22 O3 -174.3(3)
C23 N3 C22 C21 -174.8(3)
C25 N3 C22 C21 7.4(5)
N2 C21 C22 O3 3.3(4)
N2 C21 C22 N3 -178.4(3)
C22 N3 C23 C24 86.3(4)
C25 N3 C23 C24 -95.7(4)
C22 N3 C25 C26 96.8(4)
C23 N3 C25 C26 -81.1(4)
